data_1523734
loop_
_publ_author_name
'Grin', Yu.'
'Yarmolyuk, Ya.P.'
'Pecharskii, V.K.'

_publ_section_title
;
 Phases in RE-Ga-Ni systems
;
_journal_name_full 'Izvestiya Akademii Nauk SSSR, Metally'
_journal_page_first 213
_journal_page_last 218
_journal_volume 1983
_journal_year 1983
_chemical_formula_sum 'Ga1.5 Gd Ni3.5'
_chemical_name_systematic '(Ga0.3 Ni0.7)5 Gd'
_space_group_IT_number 191
_symmetry_space_group_name_Hall '-P 6 2'
_symmetry_space_group_name_H-M 'P 6/m m m'
_cell_angle_alpha 90
_cell_angle_beta 90
_cell_angle_gamma 120
_cell_formula_units_Z 1
_cell_length_a 5.026
_cell_length_b 5.026
_cell_length_c 4.044
_cell_volume 88.468
_citation_journal_id_ASTM IZNMAQ
_cod_data_source_file Grin_IZNMAQ_1983_142.cif
_cod_data_source_block Ga1.5Gd1Ni3.5
_cod_original_cell_volume 88.46812
_cod_original_formula_sum 'Ga1.5 Gd1 Ni3.5'
_cod_database_code 1523734

loop_
_symmetry_equiv_pos_as_xyz
x,y,z
x-y,x,z
-y,x-y,z
-x,-y,z
-x+y,-x,z
y,-x+y,z
-y,-x,-z
x-y,-y,-z
x,x-y,-z
y,x,-z
-x+y,y,-z
-x,-x+y,-z
-x,-y,-z
-x+y,-x,-z
y,-x+y,-z
x,y,-z
x-y,x,-z
-y,x-y,-z
y,x,z
-x+y,y,z
-x,-x+y,z
-y,-x,z
x-y,-y,z
x,x-y,z

loop_
_atom_site_label
_atom_site_type_symbol
_atom_site_fract_x
_atom_site_fract_y
_atom_site_fract_z
_atom_site_occupancy
_atom_site_U_iso_or_equiv
Ga2 Ga 0.5 0 0.5 0.3 0.0
Ga1 Ga 0.3333 0.6667 0 0.3 0.0
Gd1 Gd 0 0 0 1 0.0
Ni2 Ni 0.5 0 0.5 0.7 0.0
Ni1 Ni 0.3333 0.6667 0 0.7 0.0
